data_4303311
loop_
_publ_author_name
'Suzanne C. Bart'
'Frank W. Heinemann'
'Christian Anthon'
'Christina Hauser'
'Karsten Meyer'

_publ_contact_author
;                                                                               
        Prof. Dr. K. Meyer       
        Department of Chemistry and Pharmacy
        Inorganic Chemistry
        Universit\"at Erlangen-N\"urnberg                   
        Egerlandstr. 1                                     
        D-91058 Erlangen                               
        Bundesrepublik Deutschland                             
;
_publ_contact_author_email Karsten.Meyer@chemie.uni-erlangen.de
_publ_contact_author_fax '049 9131 852-7367'
_publ_contact_author_phone '049 9131 852-7360'
_publ_section_title
;
A New Tripodal Ligand System with Steric and Electronic Modularity for
Uranium Coordination Chemistry
;
_journal_name_full 'Inorganic Chemistry'
_journal_page_first 9419
_journal_page_last 9426
_journal_paper_doi 10.1021/ic9012697
_journal_volume 48
_journal_year 2009
_chemical_formula_moiety 'C54 H78 O3, C2 H3 N'
_chemical_formula_sum 'C56 H81 N O3'
_chemical_formula_weight 816.22
_chemical_name_systematic
; 
 ? 
;
_space_group_IT_number 2
_symmetry_cell_setting triclinic
_symmetry_space_group_name_Hall '-P 1'
_symmetry_space_group_name_H-M 'P -1'
_atom_sites_solution_hydrogens difmap
_atom_sites_solution_primary direct
_atom_sites_solution_secondary difmap
_audit_creation_method SHELXL-97
_cell_angle_alpha 93.168(5)
_cell_angle_beta 104.788(4)
_cell_angle_gamma 111.500(4)
_cell_formula_units_Z 2
_cell_length_a 11.7954(4)
_cell_length_b 14.2154(9)
_cell_length_c 17.2602(15)
_cell_measurement_reflns_used 152
_cell_measurement_temperature 150(2)
_cell_measurement_theta_max 20.00
_cell_measurement_theta_min 6.00
_cell_volume 2567.7(3)
_computing_cell_refinement 'EVALCCD (Duisenberg, 2003)'
_computing_data_collection 'COLLECT (Bruker-Nonius, 2002)'
_computing_data_reduction 'EVALCCD (Duisenberg, 2003)'
_computing_molecular_graphics 'SHELXTL 6.12 (Bruker AXS, 2002)'
_computing_publication_material 'SHELXTL 6.12 (Bruker AXS, 2002)'
_computing_structure_refinement 'SHELXTL 6.12 (Bruker AXS, 2002)'
_computing_structure_solution 'SHELXTL 6.12 (Bruker AXS, 2002)'
_diffrn_ambient_temperature 150(2)
_diffrn_detector_area_resol_mean 9
_diffrn_measured_fraction_theta_full 0.998
_diffrn_measured_fraction_theta_max 0.998
_diffrn_measurement_device_type 'Bruker-Nonius KappaCCD'
_diffrn_measurement_method
;
 \w-rotations with 2.00 \% and 180 sec per frame
;
_diffrn_radiation_monochromator graphite
_diffrn_radiation_source 'fine-focus sealed tube'
_diffrn_radiation_type MoK\a
_diffrn_radiation_wavelength 0.71073
_diffrn_reflns_av_R_equivalents 0.0577
_diffrn_reflns_av_sigmaI/netI 0.0444
_diffrn_reflns_limit_h_max 14
_diffrn_reflns_limit_h_min -14
_diffrn_reflns_limit_k_max 17
_diffrn_reflns_limit_k_min -17
_diffrn_reflns_limit_l_max 21
_diffrn_reflns_limit_l_min -21
_diffrn_reflns_number 55238
_diffrn_reflns_theta_full 26.37
_diffrn_reflns_theta_max 26.37
_diffrn_reflns_theta_min 3.26
_exptl_absorpt_coefficient_mu 0.063
_exptl_absorpt_correction_T_max 0.990
_exptl_absorpt_correction_T_min 0.883
_exptl_absorpt_correction_type multi-scan
_exptl_absorpt_process_details 'SADABS, Bruker-AXS, 2002'
_exptl_crystal_colour colorless
_exptl_crystal_density_diffrn 1.056
_exptl_crystal_density_method 'not measured'
_exptl_crystal_description block
_exptl_crystal_F_000 896
_exptl_crystal_size_max 0.37
_exptl_crystal_size_mid 0.25
_exptl_crystal_size_min 0.12
_refine_diff_density_max 0.325
_refine_diff_density_min -0.249
_refine_diff_density_rms 0.041
_refine_ls_extinction_method none
_refine_ls_goodness_of_fit_ref 1.013
_refine_ls_hydrogen_treatment refxyz
_refine_ls_matrix_type full
_refine_ls_number_parameters 784
_refine_ls_number_reflns 10486
_refine_ls_number_restraints 0
_refine_ls_restrained_S_all 1.013
_refine_ls_R_factor_all 0.0873
_refine_ls_R_factor_gt 0.0499
_refine_ls_shift/su_max 0.000
_refine_ls_shift/su_mean 0.000
_refine_ls_structure_factor_coef Fsqd
_refine_ls_weighting_details 'calc w=1/[\s^2^(Fo^2^)+(0.0550P)^2^+0.9675P] where P=(Fo^2^+2Fc^2^)/3'
_refine_ls_weighting_scheme calc
_refine_ls_wR_factor_gt 0.1103
_refine_ls_wR_factor_ref 0.1276
_reflns_number_gt 7119
_reflns_number_total 10486
_reflns_threshold_expression >2sigma(I)
_cod_data_source_file ic9012697_si_001_3.cif
_cod_data_source_block ch0701
_cod_original_sg_symbol_Hall -P1
_cod_database_code 4303311

loop_
_symmetry_equiv_pos_as_xyz
'x, y, z'
'-x, -y, -z'

loop_
_atom_site_label
_atom_site_type_symbol
_atom_site_fract_x
_atom_site_fract_y
_atom_site_fract_z
_atom_site_U_iso_or_equiv
_atom_site_adp_type
_atom_site_occupancy
_atom_site_symmetry_multiplicity
_atom_site_calc_flag
_atom_site_refinement_flags
_atom_site_disorder_assembly
_atom_site_disorder_group
O1 O 1.11159(13) 0.43256(11) 0.04166(8) 0.0355(3) Uani 1 1 d . . .
H1O H 1.074(2) 0.3819(19) 0.0082(15) 0.053 Uiso 1 1 d . . .
O2 O 0.67866(12) 0.24155(10) 0.26857(8) 0.0348(3) Uani 1 1 d . . .
H2O H 0.696(2) 0.2181(17) 0.2220(14) 0.052 Uiso 1 1 d . . .
O3 O 0.75773(15) -0.30802(10) 0.10577(8) 0.0385(3) Uani 1 1 d . . .
H3O H 0.748(2) -0.2802(19) 0.0632(15) 0.058 Uiso 1 1 d . . .
C1 C 0.82217(16) 0.06578(13) 0.08529(9) 0.0218(4) Uani 1 1 d . . .
C2 C 0.82016(15) 0.16343(12) 0.08097(9) 0.0207(3) Uani 1 1 d . . .
C3 C 0.71638(16) 0.18313(12) 0.09201(9) 0.0200(3) Uani 1 1 d . . .
C4 C 0.61264(15) 0.10361(12) 0.10503(9) 0.0195(3) Uani 1 1 d . . .
C5 C 0.61098(16) 0.00352(12) 0.10388(9) 0.0198(3) Uani 1 1 d . . .
C6 C 0.71589(16) -0.01497(12) 0.09398(9) 0.0211(4) Uani 1 1 d . . .
C7 C 0.9388(2) 0.04796(19) 0.07981(14) 0.0388(5) Uani 1 1 d . . .
H7A H 0.932(2) 0.0273(18) 0.0246(15) 0.058 Uiso 1 1 d . . .
H7B H 0.951(2) -0.0062(18) 0.1137(14) 0.058 Uiso 1 1 d . . .
H7C H 1.014(2) 0.109(2) 0.1009(14) 0.058 Uiso 1 1 d . . .
C8 C 0.7173(2) 0.28994(14) 0.08741(12) 0.0294(4) Uani 1 1 d . . .
H8A H 0.670(2) 0.3075(16) 0.1213(13) 0.044 Uiso 1 1 d . . .
H8B H 0.803(2) 0.3434(17) 0.1056(13) 0.044 Uiso 1 1 d . . .
H8C H 0.675(2) 0.2954(16) 0.0328(14) 0.044 Uiso 1 1 d . . .
C9 C 0.49512(18) -0.08273(14) 0.11230(11) 0.0269(4) Uani 1 1 d . . .
H9A H 0.4871(19) -0.0738(15) 0.1672(13) 0.040 Uiso 1 1 d . . .
H9B H 0.5004(19) -0.1492(17) 0.1042(12) 0.040 Uiso 1 1 d . . .
H9C H 0.419(2) -0.0856(15) 0.0740(13) 0.040 Uiso 1 1 d . . .
C10 C 0.92823(17) 0.24747(14) 0.06166(10) 0.0260(4) Uani 1 1 d . . .
H10A H 0.8917(18) 0.2863(14) 0.0224(11) 0.031 Uiso 1 1 d . . .
H10B H 0.9732(18) 0.2182(14) 0.0324(11) 0.031 Uiso 1 1 d . . .
C11 C 1.02740(16) 0.32618(13) 0.13412(10) 0.0234(4) Uani 1 1 d . . .
C12 C 1.11393(16) 0.41662(13) 0.12032(10) 0.0250(4) Uani 1 1 d . . .
C13 C 1.20358(16) 0.49413(13) 0.18447(11) 0.0260(4) Uani 1 1 d . . .
C14 C 1.20289(17) 0.47556(13) 0.26290(11) 0.0264(4) Uani 1 1 d . . .
H14A H 1.2640(18) 0.5285(14) 0.3100(11) 0.032 Uiso 1 1 d . . .
C15 C 1.12072(16) 0.38493(12) 0.27988(10) 0.0225(4) Uani 1 1 d . . .
C16 C 1.03285(16) 0.31094(13) 0.21399(10) 0.0227(4) Uani 1 1 d . . .
H16A H 0.9721(18) 0.2456(14) 0.2228(11) 0.027 Uiso 1 1 d . . .
C17 C 1.29544(18) 0.59588(14) 0.16909(12) 0.0347(4) Uani 1 1 d . . .
C18 C 1.2148(2) 0.65119(17) 0.12298(16) 0.0446(5) Uani 1 1 d . . .
H18A H 1.276(2) 0.719(2) 0.1149(15) 0.067 Uiso 1 1 d . . .
H18B H 1.169(2) 0.6698(19) 0.1594(15) 0.067 Uiso 1 1 d . . .
H18C H 1.153(2) 0.605(2) 0.0645(16) 0.067 Uiso 1 1 d . . .
C19 C 1.3865(3) 0.6662(2) 0.24839(16) 0.0669(9) Uani 1 1 d . . .
H19A H 1.334(3) 0.686(2) 0.284(2) 0.100 Uiso 1 1 d . . .
H19B H 1.445(3) 0.729(3) 0.2347(18) 0.100 Uiso 1 1 d . . .
H19C H 1.443(3) 0.632(2) 0.283(2) 0.100 Uiso 1 1 d . . .
C20 C 1.3774(2) 0.57694(19) 0.11857(17) 0.0473(6) Uani 1 1 d . . .
H20A H 1.441(3) 0.643(2) 0.1146(15) 0.071 Uiso 1 1 d . . .
H20B H 1.320(3) 0.536(2) 0.0610(17) 0.071 Uiso 1 1 d . . .
H20C H 1.425(3) 0.536(2) 0.1435(16) 0.071 Uiso 1 1 d . . .
C21 C 1.12668(17) 0.37153(13) 0.36845(10) 0.0258(4) Uani 1 1 d . . .
C22 C 1.0428(2) 0.26269(15) 0.37474(12) 0.0346(4) Uani 1 1 d . . .
H22A H 0.949(2) 0.2457(17) 0.3447(14) 0.052 Uiso 1 1 d . . .
H22B H 1.050(2) 0.2579(16) 0.4327(14) 0.052 Uiso 1 1 d . . .
H22C H 1.074(2) 0.2138(17) 0.3526(13) 0.052 Uiso 1 1 d . . .
C23 C 1.0778(3) 0.44563(18) 0.40388(13) 0.0422(5) Uani 1 1 d . . .
H23A H 1.084(2) 0.4402(18) 0.4611(16) 0.063 Uiso 1 1 d . . .
H23B H 1.128(2) 0.516(2) 0.4011(15) 0.063 Uiso 1 1 d . . .
H23C H 0.984(3) 0.4273(18) 0.3711(15) 0.063 Uiso 1 1 d . . .
C24 C 1.2641(2) 0.3941(2) 0.41892(13) 0.0431(5) Uani 1 1 d . . .
H24A H 1.321(2) 0.463(2) 0.4193(15) 0.065 Uiso 1 1 d . . .
H24B H 1.267(2) 0.3837(18) 0.4774(16) 0.065 Uiso 1 1 d . . .
H24C H 1.295(2) 0.3452(19) 0.3951(15) 0.065 Uiso 1 1 d . . .
C25 C 0.49685(17) 0.12078(14) 0.11515(10) 0.0236(4) Uani 1 1 d . . .
H25A H 0.5017(17) 0.1878(15) 0.1030(11) 0.028 Uiso 1 1 d . . .
H25B H 0.4206(18) 0.0709(14) 0.0737(11) 0.028 Uiso 1 1 d . . .
C26 C 0.47151(16) 0.11064(13) 0.19742(10) 0.0218(4) Uani 1 1 d . . .
C27 C 0.55970(16) 0.17265(12) 0.26906(10) 0.0226(4) Uani 1 1 d . . .
C28 C 0.52972(16) 0.17158(13) 0.34309(10) 0.0237(4) Uani 1 1 d . . .
C29 C 0.41058(17) 0.10084(13) 0.34201(10) 0.0246(4) Uani 1 1 d . . .
H29A H 0.3888(17) 0.0991(14) 0.3935(11) 0.030 Uiso 1 1 d . . .
C30 C 0.32076(16) 0.03349(13) 0.27222(10) 0.0240(4) Uani 1 1 d . . .
C31 C 0.35333(16) 0.04137(13) 0.20021(10) 0.0244(4) Uani 1 1 d . . .
H31A H 0.2834(18) -0.0102(14) 0.1463(11) 0.029 Uiso 1 1 d . . .
C32 C 0.62096(17) 0.24845(14) 0.42058(10) 0.0294(4) Uani 1 1 d . . .
C33 C 0.7491(2) 0.2374(2) 0.44689(14) 0.0456(5) Uani 1 1 d . . .
H33A H 0.734(2) 0.165(2) 0.4578(15) 0.068 Uiso 1 1 d . . .
H33B H 0.808(2) 0.287(2) 0.4986(16) 0.068 Uiso 1 1 d . . .
H33C H 0.792(2) 0.2532(19) 0.4003(16) 0.068 Uiso 1 1 d . . .
C34 C 0.5656(2) 0.2330(2) 0.49286(13) 0.0476(6) Uani 1 1 d . . .
H34A H 0.631(3) 0.288(2) 0.5430(16) 0.071 Uiso 1 1 d . . .
H34B H 0.551(3) 0.159(2) 0.5064(15) 0.071 Uiso 1 1 d . . .
H34C H 0.480(3) 0.2454(19) 0.4805(15) 0.071 Uiso 1 1 d . . .
C35 C 0.6411(3) 0.35781(17) 0.40412(14) 0.0496(6) Uani 1 1 d . . .
H35A H 0.682(3) 0.373(2) 0.3576(17) 0.074 Uiso 1 1 d . . .
H35B H 0.555(3) 0.368(2) 0.3894(16) 0.074 Uiso 1 1 d . . .
H35C H 0.706(3) 0.413(2) 0.4543(17) 0.074 Uiso 1 1 d . . .
C36 C 0.19139(17) -0.04273(14) 0.27635(11) 0.0316(4) Uani 1 1 d . . .
C37 C 0.1141(2) -0.11595(16) 0.19587(13) 0.0380(5) Uani 1 1 d . . .
H37A H 0.098(2) -0.0785(18) 0.1479(14) 0.057 Uiso 1 1 d . . .
H37B H 0.160(2) -0.1598(18) 0.1813(14) 0.057 Uiso 1 1 d . . .
H37C H 0.030(2) -0.1619(18) 0.2031(14) 0.057 Uiso 1 1 d . . .
C38 C 0.2120(3) -0.1054(2) 0.34400(16) 0.0556(7) Uani 1 1 d . . .
H38A H 0.252(3) -0.152(2) 0.3261(17) 0.083 Uiso 1 1 d . . .
H38B H 0.257(3) -0.059(2) 0.4001(18) 0.083 Uiso 1 1 d . . .
H38C H 0.128(3) -0.154(2) 0.3449(17) 0.083 Uiso 1 1 d . . .
C39 C 0.1141(2) 0.0180(2) 0.29530(15) 0.0457(6) Uani 1 1 d . . .
H39A H 0.159(2) 0.065(2) 0.3498(16) 0.069 Uiso 1 1 d . . .
H39B H 0.097(2) 0.059(2) 0.2479(16) 0.069 Uiso 1 1 d . . .
H39C H 0.027(3) -0.035(2) 0.2958(15) 0.069 Uiso 1 1 d . . .
C40 C 0.7133(2) -0.12327(13) 0.08991(10) 0.0267(4) Uani 1 1 d . . .
H40A H 0.7729(19) -0.1266(14) 0.0625(12) 0.032 Uiso 1 1 d . . .
H40B H 0.6279(19) -0.1716(15) 0.0531(12) 0.032 Uiso 1 1 d . . .
C41 C 0.74052(16) -0.16068(12) 0.17092(10) 0.0231(4) Uani 1 1 d . . .
C42 C 0.76098(17) -0.25216(13) 0.17440(10) 0.0260(4) Uani 1 1 d . . .
C43 C 0.78522(17) -0.28920(13) 0.24792(11) 0.0261(4) Uani 1 1 d . . .
C44 C 0.78233(17) -0.23387(13) 0.31642(11) 0.0256(4) Uani 1 1 d . . .
H44A H 0.7958(18) -0.2585(14) 0.3672(12) 0.031 Uiso 1 1 d . . .
C45 C 0.75856(16) -0.14515(12) 0.31498(10) 0.0221(4) Uani 1 1 d . . .
C46 C 0.74074(16) -0.10896(13) 0.24159(10) 0.0215(4) Uani 1 1 d . . .
H46A H 0.7285(17) -0.0442(14) 0.2382(10) 0.026 Uiso 1 1 d . . .
C47 C 0.80780(19) -0.38986(14) 0.25385(12) 0.0337(4) Uani 1 1 d . . .
C48 C 0.9170(2) -0.38864(19) 0.21962(17) 0.0476(6) Uani 1 1 d . . .
H48A H 0.898(3) -0.383(2) 0.1607(17) 0.071 Uiso 1 1 d . . .
H48B H 0.926(2) -0.457(2) 0.2243(15) 0.071 Uiso 1 1 d . . .
H48C H 1.003(3) -0.329(2) 0.2536(16) 0.071 Uiso 1 1 d . . .
C49 C 0.6839(2) -0.48058(16) 0.20747(16) 0.0453(5) Uani 1 1 d . . .
H49A H 0.659(2) -0.4783(19) 0.1485(16) 0.068 Uiso 1 1 d . . .
H49B H 0.692(2) -0.551(2) 0.2147(15) 0.068 Uiso 1 1 d . . .
H49C H 0.611(3) -0.4802(19) 0.2335(15) 0.068 Uiso 1 1 d . . .
C50 C 0.8449(3) -0.40626(18) 0.34246(15) 0.0471(6) Uani 1 1 d . . .
H50A H 0.930(3) -0.346(2) 0.3777(16) 0.071 Uiso 1 1 d . . .
H50B H 0.769(3) -0.414(2) 0.3691(15) 0.071 Uiso 1 1 d . . .
H50C H 0.863(2) -0.471(2) 0.3438(15) 0.071 Uiso 1 1 d . . .
C51 C 0.75293(17) -0.08647(13) 0.39059(10) 0.0248(4) Uani 1 1 d . . .
C52 C 0.7609(2) -0.14433(18) 0.46287(12) 0.0391(5) Uani 1 1 d . . .
H52A H 0.685(2) -0.2138(19) 0.4466(14) 0.059 Uiso 1 1 d . . .
H52B H 0.845(2) -0.1535(18) 0.4803(14) 0.059 Uiso 1 1 d . . .
H52C H 0.755(2) -0.1027(18) 0.5106(15) 0.059 Uiso 1 1 d . . .
C53 C 0.62830(19) -0.06991(17) 0.37262(12) 0.0335(4) Uani 1 1 d . . .
H53A H 0.620(2) -0.0296(17) 0.3280(14) 0.050 Uiso 1 1 d . . .
H53B H 0.550(2) -0.1380(18) 0.3575(13) 0.050 Uiso 1 1 d . . .
H53C H 0.626(2) -0.0298(17) 0.4221(14) 0.050 Uiso 1 1 d . . .
C54 C 0.8661(2) 0.01804(16) 0.41461(12) 0.0346(4) Uani 1 1 d . . .
H54A H 0.859(2) 0.0625(17) 0.3695(14) 0.052 Uiso 1 1 d . . .
H54B H 0.871(2) 0.0582(17) 0.4659(14) 0.052 Uiso 1 1 d . . .
H54C H 0.946(2) 0.0076(17) 0.4252(13) 0.052 Uiso 1 1 d . . .
N100 N 0.2676(3) 0.26658(18) 0.05853(13) 0.0765(8) Uani 1 1 d . . .
C101 C 0.3017(2) 0.28067(16) 0.12723(14) 0.0440(5) Uani 1 1 d . . .
C102 C 0.3435(3) 0.29875(19) 0.21512(13) 0.0437(5) Uani 1 1 d . . .
H10C H 0.434(3) 0.333(2) 0.2337(15) 0.066 Uiso 1 1 d . . .
H10D H 0.333(2) 0.237(2) 0.2356(15) 0.066 Uiso 1 1 d . . .
H10E H 0.301(3) 0.333(2) 0.2343(15) 0.066 Uiso 1 1 d . . .

loop_
_atom_site_aniso_label
_atom_site_aniso_U_11
_atom_site_aniso_U_22
_atom_site_aniso_U_33
_atom_site_aniso_U_23
_atom_site_aniso_U_13
_atom_site_aniso_U_12
O1 0.0346(8) 0.0370(8) 0.0254(7) 0.0111(6) 0.0090(6) 0.0027(6)
O2 0.0307(7) 0.0374(8) 0.0273(7) -0.0012(6) 0.0141(6) 0.0005(6)
O3 0.0638(10) 0.0306(7) 0.0327(7) 0.0049(6) 0.0199(7) 0.0280(7)
C1 0.0254(9) 0.0274(9) 0.0140(7) 0.0025(7) 0.0062(7) 0.0119(8)
C2 0.0208(8) 0.0246(9) 0.0111(7) 0.0019(6) 0.0033(6) 0.0039(7)
C3 0.0258(9) 0.0197(8) 0.0123(7) 0.0009(6) 0.0041(6) 0.0080(7)
C4 0.0225(9) 0.0237(8) 0.0108(7) 0.0007(6) 0.0029(6) 0.0091(7)
C5 0.0242(9) 0.0194(8) 0.0115(7) 0.0010(6) 0.0034(6) 0.0053(7)
C6 0.0318(10) 0.0211(8) 0.0120(7) 0.0022(6) 0.0063(7) 0.0123(8)
C7 0.0387(12) 0.0498(13) 0.0407(12) 0.0112(10) 0.0186(10) 0.0265(11)
C8 0.0379(11) 0.0230(9) 0.0300(10) 0.0071(8) 0.0133(9) 0.0125(9)
C9 0.0284(10) 0.0229(9) 0.0237(9) 0.0025(7) 0.0070(8) 0.0045(8)
C10 0.0252(9) 0.0291(9) 0.0190(8) 0.0047(7) 0.0079(7) 0.0045(8)
C11 0.0211(9) 0.0233(9) 0.0240(8) 0.0049(7) 0.0064(7) 0.0070(7)
C12 0.0234(9) 0.0288(9) 0.0237(8) 0.0107(7) 0.0074(7) 0.0101(8)
C13 0.0225(9) 0.0224(9) 0.0318(9) 0.0090(7) 0.0059(7) 0.0082(7)
C14 0.0254(9) 0.0204(9) 0.0285(9) 0.0041(7) 0.0028(8) 0.0072(8)
C15 0.0230(9) 0.0205(8) 0.0247(9) 0.0050(7) 0.0050(7) 0.0106(7)
C16 0.0209(9) 0.0212(9) 0.0251(9) 0.0061(7) 0.0073(7) 0.0067(7)
C17 0.0311(10) 0.0260(10) 0.0378(10) 0.0127(8) 0.0078(9) 0.0018(8)
C18 0.0506(14) 0.0316(11) 0.0627(15) 0.0262(11) 0.0272(12) 0.0190(11)
C19 0.0696(19) 0.0352(13) 0.0499(15) 0.0084(11) 0.0034(13) -0.0210(13)
C20 0.0286(11) 0.0447(13) 0.0705(16) 0.0259(12) 0.0206(11) 0.0104(10)
C21 0.0289(10) 0.0266(9) 0.0207(8) 0.0048(7) 0.0062(7) 0.0102(8)
C22 0.0453(13) 0.0332(11) 0.0266(10) 0.0113(8) 0.0138(9) 0.0139(10)
C23 0.0633(16) 0.0385(12) 0.0330(11) 0.0049(9) 0.0183(11) 0.0265(12)
C24 0.0349(12) 0.0562(14) 0.0296(11) 0.0141(10) 0.0020(9) 0.0124(11)
C25 0.0240(9) 0.0289(9) 0.0199(8) 0.0055(7) 0.0071(7) 0.0120(8)
C26 0.0225(9) 0.0261(9) 0.0226(8) 0.0055(7) 0.0089(7) 0.0144(7)
C27 0.0228(9) 0.0218(8) 0.0244(8) 0.0047(7) 0.0099(7) 0.0081(7)
C28 0.0261(9) 0.0255(9) 0.0223(8) 0.0046(7) 0.0084(7) 0.0123(8)
C29 0.0276(10) 0.0285(9) 0.0230(9) 0.0070(7) 0.0129(7) 0.0129(8)
C30 0.0225(9) 0.0256(9) 0.0274(9) 0.0058(7) 0.0099(7) 0.0114(7)
C31 0.0222(9) 0.0268(9) 0.0257(9) 0.0023(7) 0.0069(7) 0.0116(8)
C32 0.0296(10) 0.0317(10) 0.0226(9) -0.0001(7) 0.0094(8) 0.0068(8)
C33 0.0337(12) 0.0597(15) 0.0341(11) -0.0053(11) 0.0025(10) 0.0150(11)
C34 0.0425(13) 0.0601(15) 0.0262(10) -0.0071(10) 0.0131(9) 0.0046(12)
C35 0.0674(17) 0.0317(11) 0.0368(12) -0.0040(9) 0.0082(12) 0.0115(12)
C36 0.0242(10) 0.0337(10) 0.0342(10) 0.0064(8) 0.0124(8) 0.0058(8)
C37 0.0292(11) 0.0340(11) 0.0472(12) 0.0023(9) 0.0140(10) 0.0073(9)
C38 0.0495(15) 0.0496(15) 0.0531(15) 0.0251(12) 0.0147(12) 0.0011(12)
C39 0.0285(11) 0.0635(15) 0.0426(12) -0.0057(11) 0.0158(10) 0.0138(11)
C40 0.0413(11) 0.0230(9) 0.0211(9) 0.0030(7) 0.0121(8) 0.0167(9)
C41 0.0262(9) 0.0206(8) 0.0241(8) 0.0052(7) 0.0097(7) 0.0093(7)
C42 0.0297(10) 0.0216(9) 0.0286(9) 0.0014(7) 0.0113(8) 0.0109(8)
C43 0.0243(9) 0.0219(9) 0.0351(10) 0.0081(7) 0.0106(8) 0.0109(8)
C44 0.0256(9) 0.0259(9) 0.0269(9) 0.0122(7) 0.0091(7) 0.0100(8)
C45 0.0198(9) 0.0223(8) 0.0226(8) 0.0051(7) 0.0066(7) 0.0060(7)
C46 0.0241(9) 0.0186(8) 0.0229(8) 0.0051(7) 0.0079(7) 0.0088(7)
C47 0.0379(11) 0.0247(9) 0.0477(11) 0.0128(8) 0.0178(9) 0.0181(9)
C48 0.0524(14) 0.0403(13) 0.0713(16) 0.0211(12) 0.0311(13) 0.0316(12)
C49 0.0507(14) 0.0248(11) 0.0618(15) 0.0077(10) 0.0159(12) 0.0168(10)
C50 0.0594(15) 0.0398(12) 0.0573(14) 0.0239(11) 0.0188(12) 0.0334(12)
C51 0.0276(9) 0.0246(9) 0.0197(8) 0.0045(7) 0.0073(7) 0.0075(8)
C52 0.0550(14) 0.0432(12) 0.0244(10) 0.0123(9) 0.0168(10) 0.0208(11)
C53 0.0326(11) 0.0415(12) 0.0274(10) -0.0004(9) 0.0110(8) 0.0154(10)
C54 0.0334(11) 0.0334(11) 0.0292(10) -0.0026(9) 0.0087(9) 0.0060(9)
N100 0.143(2) 0.0790(16) 0.0406(12) 0.0106(11) 0.0340(13) 0.0762(17)
C101 0.0653(15) 0.0422(12) 0.0435(13) 0.0100(10) 0.0256(11) 0.0354(12)
C102 0.0536(15) 0.0494(14) 0.0389(12) 0.0087(10) 0.0127(11) 0.0329(12)

loop_
_atom_type_symbol
_atom_type_description
_atom_type_scat_dispersion_real
_atom_type_scat_dispersion_imag
_atom_type_scat_source
C C 0.0033 0.0016 'International Tables Vol C Tables 4.2.6.8 and 6.1.1.4'
H H 0.0000 0.0000 'International Tables Vol C Tables 4.2.6.8 and 6.1.1.4'
N N 0.0061 0.0033 'International Tables Vol C Tables 4.2.6.8 and 6.1.1.4'
O O 0.0106 0.0060 'International Tables Vol C Tables 4.2.6.8 and 6.1.1.4'

loop_
_geom_angle_atom_site_label_1
_geom_angle_atom_site_label_2
_geom_angle_atom_site_label_3
_geom_angle
_geom_angle_site_symmetry_1
_geom_angle_site_symmetry_3
_geom_angle_publ_flag
C12 O1 H1O 114.4(18) . . ?
C27 O2 H2O 107.3(14) . . ?
C42 O3 H3O 114.4(16) . . ?
C2 C1 C6 120.05(15) . . ?
C2 C1 C7 119.61(16) . . ?
C6 C1 C7 120.34(16) . . ?
C1 C2 C3 120.23(15) . . ?
C1 C2 C10 120.07(15) . . ?
C3 C2 C10 119.68(15) . . ?
C2 C3 C4 119.71(14) . . ?
C2 C3 C8 119.00(15) . . ?
C4 C3 C8 121.27(15) . . ?
C3 C4 C5 119.91(15) . . ?
C3 C4 C25 121.50(14) . . ?
C5 C4 C25 118.48(15) . . ?
C6 C5 C4 119.84(15) . . ?
C6 C5 C9 120.72(15) . . ?
C4 C5 C9 119.43(15) . . ?
C5 C6 C1 120.01(14) . . ?
C5 C6 C40 120.27(15) . . ?
C1 C6 C40 119.70(15) . . ?
C1 C7 H7A 110.5(14) . . ?
C1 C7 H7B 110.8(13) . . ?
H7A C7 H7B 110.0(19) . . ?
C1 C7 H7C 110.9(15) . . ?
H7A C7 H7C 108(2) . . ?
H7B C7 H7C 106.7(19) . . ?
C3 C8 H8A 112.6(12) . . ?
C3 C8 H8B 112.9(13) . . ?
H8A C8 H8B 105.9(17) . . ?
C3 C8 H8C 111.4(12) . . ?
H8A C8 H8C 104.5(17) . . ?
H8B C8 H8C 109.1(17) . . ?
C5 C9 H9A 110.9(12) . . ?
C5 C9 H9B 112.1(12) . . ?
H9A C9 H9B 105.9(16) . . ?
C5 C9 H9C 110.9(12) . . ?
H9A C9 H9C 108.7(17) . . ?
H9B C9 H9C 108.2(17) . . ?
C2 C10 C11 115.77(14) . . ?
C2 C10 H10A 109.3(11) . . ?
C11 C10 H10A 107.1(11) . . ?
C2 C10 H10B 111.2(11) . . ?
C11 C10 H10B 108.3(11) . . ?
H10A C10 H10B 104.6(15) . . ?
C12 C11 C16 119.07(15) . . ?
C12 C11 C10 119.15(15) . . ?
C16 C11 C10 121.78(15) . . ?
O1 C12 C11 120.02(15) . . ?
O1 C12 C13 118.14(15) . . ?
C11 C12 C13 121.83(15) . . ?
C14 C13 C12 116.55(15) . . ?
C14 C13 C17 121.63(16) . . ?
C12 C13 C17 121.80(15) . . ?
C13 C14 C15 123.73(16) . . ?
C13 C14 H14A 119.2(11) . . ?
C15 C14 H14A 117.0(11) . . ?
C16 C15 C14 117.36(15) . . ?
C16 C15 C21 122.60(15) . . ?
C14 C15 C21 120.00(15) . . ?
C15 C16 C11 121.42(16) . . ?
C15 C16 H16A 120.5(10) . . ?
C11 C16 H16A 118.1(10) . . ?
C19 C17 C20 107.4(2) . . ?
C19 C17 C13 111.90(16) . . ?
C20 C17 C13 111.18(16) . . ?
C19 C17 C18 108.6(2) . . ?
C20 C17 C18 109.64(18) . . ?
C13 C17 C18 108.13(16) . . ?
C17 C18 H18A 107.4(14) . . ?
C17 C18 H18B 108.5(14) . . ?
H18A C18 H18B 105(2) . . ?
C17 C18 H18C 110.3(13) . . ?
H18A C18 H18C 109.9(19) . . ?
H18B C18 H18C 115(2) . . ?
C17 C19 H19A 110.1(18) . . ?
C17 C19 H19B 108.3(18) . . ?
H19A C19 H19B 110(2) . . ?
C17 C19 H19C 112.3(17) . . ?
H19A C19 H19C 109(2) . . ?
H19B C19 H19C 107(3) . . ?
C17 C20 H20A 109.3(15) . . ?
C17 C20 H20B 110.1(14) . . ?
H20A C20 H20B 111(2) . . ?
C17 C20 H20C 112.3(15) . . ?
H20A C20 H20C 107(2) . . ?
H20B C20 H20C 107(2) . . ?
C22 C21 C24 107.94(16) . . ?
C22 C21 C15 111.93(14) . . ?
C24 C21 C15 110.41(15) . . ?
C22 C21 C23 107.85(17) . . ?
C24 C21 C23 110.02(17) . . ?
C15 C21 C23 108.66(14) . . ?
C21 C22 H22A 110.8(13) . . ?
C21 C22 H22B 108.8(13) . . ?
H22A C22 H22B 108.3(18) . . ?
C21 C22 H22C 108.9(13) . . ?
H22A C22 H22C 111.2(18) . . ?
H22B C22 H22C 108.9(18) . . ?
C21 C23 H23A 110.2(14) . . ?
C21 C23 H23B 110.8(15) . . ?
H23A C23 H23B 108(2) . . ?
C21 C23 H23C 109.3(13) . . ?
H23A C23 H23C 109(2) . . ?
H23B C23 H23C 109(2) . . ?
C21 C24 H24A 111.9(15) . . ?
C21 C24 H24B 109.8(14) . . ?
H24A C24 H24B 109(2) . . ?
C21 C24 H24C 109.1(15) . . ?
H24A C24 H24C 108(2) . . ?
H24B C24 H24C 108.6(19) . . ?
C4 C25 C26 117.29(13) . . ?
C4 C25 H25A 110.1(11) . . ?
C26 C25 H25A 108.0(11) . . ?
C4 C25 H25B 108.0(11) . . ?
C26 C25 H25B 107.3(11) . . ?
H25A C25 H25B 105.5(15) . . ?
C27 C26 C31 118.95(15) . . ?
C27 C26 C25 122.00(15) . . ?
C31 C26 C25 118.94(15) . . ?
O2 C27 C26 120.42(14) . . ?
O2 C27 C28 117.86(14) . . ?
C26 C27 C28 121.65(15) . . ?
C29 C28 C27 116.60(15) . . ?
C29 C28 C32 121.33(15) . . ?
C27 C28 C32 122.00(15) . . ?
C28 C29 C30 123.79(15) . . ?
C28 C29 H29A 117.3(11) . . ?
C30 C29 H29A 118.9(11) . . ?
C31 C30 C29 116.99(16) . . ?
C31 C30 C36 122.49(15) . . ?
C29 C30 C36 120.49(15) . . ?
C30 C31 C26 121.88(16) . . ?
C30 C31 H31A 116.8(10) . . ?
C26 C31 H31A 121.3(10) . . ?
C33 C32 C35 110.37(19) . . ?
C33 C32 C34 107.03(17) . . ?
C35 C32 C34 107.03(18) . . ?
C33 C32 C28 111.40(15) . . ?
C35 C32 C28 108.81(15) . . ?
C34 C32 C28 112.11(16) . . ?
C32 C33 H33A 109.4(15) . . ?
C32 C33 H33B 111.1(14) . . ?
H33A C33 H33B 108(2) . . ?
C32 C33 H33C 108.5(14) . . ?
H33A C33 H33C 111(2) . . ?
H33B C33 H33C 109(2) . . ?
C32 C34 H34A 108.3(14) . . ?
C32 C34 H34B 109.7(14) . . ?
H34A C34 H34B 110(2) . . ?
C32 C34 H34C 111.0(14) . . ?
H34A C34 H34C 106.8(19) . . ?
H34B C34 H34C 111(2) . . ?
C32 C35 H35A 109.5(15) . . ?
C32 C35 H35B 111.2(15) . . ?
H35A C35 H35B 110(2) . . ?
C32 C35 H35C 111.2(14) . . ?
H35A C35 H35C 105(2) . . ?
H35B C35 H35C 109(2) . . ?
C37 C36 C38 109.04(18) . . ?
C37 C36 C30 111.75(15) . . ?
C38 C36 C30 109.86(16) . . ?
C37 C36 C39 108.36(17) . . ?
C38 C36 C39 109.08(19) . . ?
C30 C36 C39 108.71(16) . . ?
C36 C37 H37A 112.9(13) . . ?
C36 C37 H37B 111.7(13) . . ?
H37A C37 H37B 106.6(18) . . ?
C36 C37 H37C 106.8(13) . . ?
H37A C37 H37C 109.5(18) . . ?
H37B C37 H37C 109.4(18) . . ?
C36 C38 H38A 107.4(16) . . ?
C36 C38 H38B 111.2(16) . . ?
H38A C38 H38B 119(2) . . ?
C36 C38 H38C 108.4(16) . . ?
H38A C38 H38C 103(2) . . ?
H38B C38 H38C 108(2) . . ?
C36 C39 H39A 111.3(14) . . ?
C36 C39 H39B 109.0(14) . . ?
H39A C39 H39B 112(2) . . ?
C36 C39 H39C 107.1(14) . . ?
H39A C39 H39C 110(2) . . ?
H39B C39 H39C 108(2) . . ?
C41 C40 C6 116.02(14) . . ?
C41 C40 H40A 109.7(11) . . ?
C6 C40 H40A 108.0(11) . . ?
C41 C40 H40B 109.7(11) . . ?
C6 C40 H40B 108.1(11) . . ?
H40A C40 H40B 104.7(15) . . ?
C46 C41 C42 118.61(15) . . ?
C46 C41 C40 121.60(15) . . ?
C42 C41 C40 119.74(15) . . ?
O3 C42 C43 117.86(15) . . ?
O3 C42 C41 120.96(15) . . ?
C43 C42 C41 121.18(15) . . ?
C44 C43 C42 117.02(15) . . ?
C44 C43 C47 120.40(15) . . ?
C42 C43 C47 122.51(16) . . ?
C45 C44 C43 123.50(16) . . ?
C45 C44 H44A 117.5(11) . . ?
C43 C44 H44A 119.0(11) . . ?
C44 C45 C46 117.36(15) . . ?
C44 C45 C51 122.80(15) . . ?
C46 C45 C51 119.84(14) . . ?
C41 C46 C45 122.23(15) . . ?
C41 C46 H46A 117.4(10) . . ?
C45 C46 H46A 120.3(10) . . ?
C49 C47 C50 107.89(18) . . ?
C49 C47 C48 110.10(18) . . ?
C50 C47 C48 106.74(18) . . ?
C49 C47 C43 108.89(16) . . ?
C50 C47 C43 111.30(16) . . ?
C48 C47 C43 111.84(16) . . ?
C47 C48 H48A 112.1(15) . . ?
C47 C48 H48B 108.1(15) . . ?
H48A C48 H48B 106(2) . . ?
C47 C48 H48C 109.9(14) . . ?
H48A C48 H48C 111(2) . . ?
H48B C48 H48C 109(2) . . ?
C47 C49 H49A 112.1(15) . . ?
C47 C49 H49B 111.5(14) . . ?
H49A C49 H49B 108(2) . . ?
C47 C49 H49C 108.2(13) . . ?
H49A C49 H49C 111(2) . . ?
H49B C49 H49C 105.8(19) . . ?
C47 C50 H50A 111.5(14) . . ?
C47 C50 H50B 111.0(14) . . ?
H50A C50 H50B 110(2) . . ?
C47 C50 H50C 108.7(14) . . ?
H50A C50 H50C 106.2(19) . . ?
H50B C50 H50C 109(2) . . ?
C53 C51 C52 108.00(16) . . ?
C53 C51 C54 109.23(16) . . ?
C52 C51 C54 108.49(16) . . ?
C53 C51 C45 110.54(14) . . ?
C52 C51 C45 111.86(15) . . ?
C54 C51 C45 108.67(14) . . ?
C51 C52 H52A 108.1(13) . . ?
C51 C52 H52B 111.7(13) . . ?
H52A C52 H52B 111.1(19) . . ?
C51 C52 H52C 108.4(13) . . ?
H52A C52 H52C 109.6(19) . . ?
H52B C52 H52C 108.0(19) . . ?
C51 C53 H53A 111.9(13) . . ?
C51 C53 H53B 112.0(12) . . ?
H53A C53 H53B 108.4(18) . . ?
C51 C53 H53C 110.1(13) . . ?
H53A C53 H53C 106.6(18) . . ?
H53B C53 H53C 107.6(17) . . ?
C51 C54 H54A 110.8(12) . . ?
C51 C54 H54B 112.5(13) . . ?
H54A C54 H54B 107.0(17) . . ?
C51 C54 H54C 109.3(13) . . ?
H54A C54 H54C 110.8(18) . . ?
H54B C54 H54C 106.3(18) . . ?
N100 C101 C102 179.1(3) . . ?
C101 C102 H10C 109.0(15) . . ?
C101 C102 H10D 111.1(15) . . ?
H10C C102 H10D 101(2) . . ?
C101 C102 H10E 109.6(16) . . ?
H10C C102 H10E 114(2) . . ?
H10D C102 H10E 112(2) . . ?

loop_
_geom_bond_atom_site_label_1
_geom_bond_atom_site_label_2
_geom_bond_distance
_geom_bond_site_symmetry_2
_geom_bond_publ_flag
O1 C12 1.384(2) . ?
O1 H1O 0.80(2) . ?
O2 C27 1.388(2) . ?
O2 H2O 0.95(2) . ?
O3 C42 1.373(2) . ?
O3 H3O 0.86(2) . ?
C1 C2 1.403(2) . ?
C1 C6 1.404(2) . ?
C1 C7 1.511(3) . ?
C2 C3 1.406(2) . ?
C2 C10 1.519(2) . ?
C3 C4 1.407(2) . ?
C3 C8 1.521(2) . ?
C4 C5 1.415(2) . ?
C4 C25 1.522(2) . ?
C5 C6 1.404(2) . ?
C5 C9 1.512(2) . ?
C6 C40 1.526(2) . ?
C7 H7A 0.95(2) . ?
C7 H7B 1.02(2) . ?
C7 H7C 0.96(3) . ?
C8 H8A 0.99(2) . ?
C8 H8B 0.97(2) . ?
C8 H8C 0.97(2) . ?
C9 H9A 0.98(2) . ?
C9 H9B 0.97(2) . ?
C9 H9C 0.95(2) . ?
C10 C11 1.524(2) . ?
C10 H10A 1.008(19) . ?
C10 H10B 0.99(2) . ?
C11 C12 1.395(2) . ?
C11 C16 1.396(2) . ?
C12 C13 1.404(2) . ?
C13 C14 1.395(2) . ?
C13 C17 1.542(2) . ?
C14 C15 1.399(2) . ?
C14 H14A 0.991(19) . ?
C15 C16 1.393(2) . ?
C15 C21 1.538(2) . ?
C16 H16A 0.991(19) . ?
C17 C19 1.529(3) . ?
C17 C20 1.537(3) . ?
C17 C18 1.545(3) . ?
C18 H18A 1.01(3) . ?
C18 H18B 1.01(3) . ?
C18 H18C 1.09(3) . ?
C19 H19A 1.06(3) . ?
C19 H19B 0.99(3) . ?
C19 H19C 1.05(3) . ?
C20 H20A 0.98(3) . ?
C20 H20B 1.04(3) . ?
C20 H20C 0.99(3) . ?
C21 C22 1.528(3) . ?
C21 C24 1.535(3) . ?
C21 C23 1.539(3) . ?
C22 H22A 1.02(2) . ?
C22 H22B 0.99(2) . ?
C22 H22C 1.00(2) . ?
C23 H23A 0.98(3) . ?
C23 H23B 0.97(3) . ?
C23 H23C 1.04(3) . ?
C24 H24A 0.96(3) . ?
C24 H24B 1.02(3) . ?
C24 H24C 1.00(3) . ?
C25 C26 1.528(2) . ?
C25 H25A 0.971(19) . ?
C25 H25B 0.986(19) . ?
C26 C27 1.392(2) . ?
C26 C31 1.396(2) . ?
C27 C28 1.410(2) . ?
C28 C29 1.391(2) . ?
C28 C32 1.544(2) . ?
C29 C30 1.403(2) . ?
C29 H29A 0.986(19) . ?
C30 C31 1.390(2) . ?
C30 C36 1.536(2) . ?
C31 H31A 1.082(18) . ?
C32 C33 1.532(3) . ?
C32 C35 1.538(3) . ?
C32 C34 1.540(3) . ?
C33 H33A 1.02(3) . ?
C33 H33B 1.02(3) . ?
C33 H33C 1.05(3) . ?
C34 H34A 1.05(3) . ?
C34 H34B 1.05(3) . ?
C34 H34C 1.05(3) . ?
C35 H35A 1.03(3) . ?
C35 H35B 1.04(3) . ?
C35 H35C 1.05(3) . ?
C36 C37 1.531(3) . ?
C36 C38 1.531(3) . ?
C36 C39 1.544(3) . ?
C37 H37A 1.02(2) . ?
C37 H37B 1.02(2) . ?
C37 H37C 1.02(2) . ?
C38 H38A 1.02(3) . ?
C38 H38B 1.03(3) . ?
C38 H38C 0.99(3) . ?
C39 H39A 1.01(3) . ?
C39 H39B 1.05(3) . ?
C39 H39C 1.03(3) . ?
C40 C41 1.523(2) . ?
C40 H40A 0.95(2) . ?
C40 H40B 1.00(2) . ?
C41 C46 1.388(2) . ?
C41 C42 1.409(2) . ?
C42 C43 1.403(2) . ?
C43 C44 1.398(3) . ?
C43 C47 1.553(2) . ?
C44 C45 1.389(2) . ?
C44 H44A 0.959(19) . ?
C45 C46 1.389(2) . ?
C45 C51 1.539(2) . ?
C46 H46A 0.985(18) . ?
C47 C49 1.532(3) . ?
C47 C50 1.535(3) . ?
C47 C48 1.543(3) . ?
C48 H48A 1.00(3) . ?
C48 H48B 1.02(3) . ?
C48 H48C 1.05(3) . ?
C49 H49A 0.99(3) . ?
C49 H49B 1.05(3) . ?
C49 H49C 1.07(3) . ?
C50 H50A 1.05(3) . ?
C50 H50B 1.08(3) . ?
C50 H50C 1.01(3) . ?
C51 C53 1.530(3) . ?
C51 C52 1.534(2) . ?
C51 C54 1.535(3) . ?
C52 H52A 1.03(3) . ?
C52 H52B 1.02(3) . ?
C52 H52C 1.02(2) . ?
C53 H53A 0.99(2) . ?
C53 H53B 1.03(2) . ?
C53 H53C 1.01(2) . ?
C54 H54A 1.04(2) . ?
C54 H54B 1.00(2) . ?
C54 H54C 0.98(2) . ?
N100 C101 1.131(3) . ?
C101 C102 1.447(3) . ?
C102 H10C 0.96(3) . ?
C102 H10D 0.94(3) . ?
C102 H10E 0.92(3) . ?

loop_
_geom_hbond_atom_site_label_D
_geom_hbond_atom_site_label_H
_geom_hbond_atom_site_label_A
_geom_hbond_distance_DH
_geom_hbond_distance_HA
_geom_hbond_distance_DA
_geom_hbond_angle_DHA
_geom_hbond_site_symmetry_A
O3 H3O N100 0.86(2) 2.09(3) 2.891(3) 156(2) 2_655

loop_
_cod_related_entry_id
_cod_related_entry_database
_cod_related_entry_code
1 ChemSpider 30660739
